data_7709860
loop_
_publ_author_name
'You, Xin'
'Hong, Zhao-Guo'
'Shi, Sheng-Mei'
'Bian, He-Dong'
'Zhang, Yun-Liang'
'Zhang, Liang-Liang'
'Huang, Fu-Ping'
'Zhao, Shu-Lin'
'Liang, Hong'

_publ_section_title
;
 Rational construction of a triphenylphosphine-modified tetra-nuclear
 Cu(i) coordinated cluster for enhanced chemodynamic therapy
;
_journal_name_full 'Dalton Transactions'
_journal_paper_doi 10.1039/D2DT00063F
_journal_year 2022
_chemical_formula_moiety 'C42 H40 Cu N6 P2 S4, N O3, C H4 O'
_chemical_formula_sum 'C43 H44 Cu N7 O4 P2 S4'
_chemical_formula_weight 976.57
_space_group_crystal_system trigonal
_space_group_IT_number 148
_space_group_name_Hall '-R 3'
_space_group_name_H-M_alt 'R -3 :H'
_atom_sites_solution_hydrogens mixed
_atom_sites_solution_primary iterative
_audit_creation_date 2021-07-31
_audit_creation_method
;
Olex2 1.3
(compiled 2020.02.04 svn.rd84adfe8 for OlexSys, GUI svn.r6032)
;
_audit_update_record
;
2021-11-12 deposited with the CCDC.	2022-03-14 downloaded from the CCDC.
;
_cell_angle_alpha 90
_cell_angle_beta 90
_cell_angle_gamma 120
_cell_formula_units_Z 18
_cell_length_a 46.0372(3)
_cell_length_b 46.0372(3)
_cell_length_c 11.65150(7)
_cell_measurement_reflns_used 64480
_cell_measurement_temperature 293(2)
_cell_measurement_theta_max 77.0480
_cell_measurement_theta_min 3.3090
_cell_volume 21386.0(2)
_computing_molecular_graphics 'Olex2 1.3 (Dolomanov et al., 2009)'
_computing_publication_material 'Olex2 1.3 (Dolomanov et al., 2009)'
_computing_structure_refinement 'SHELXL 2018/3 (Sheldrick, 2015)'
_computing_structure_solution 'olex2.solve 1.3 (Bourhis et al., 2015)'
_diffrn_ambient_environment air
_diffrn_ambient_temperature 293(2)
_diffrn_detector 'Hybrid Pixel Array Detector'
_diffrn_detector_type HyPix
_diffrn_measured_fraction_theta_full 1.000
_diffrn_measured_fraction_theta_max 0.988
_diffrn_measurement_details
;
List of Runs (angles in degrees, time in seconds):

  # Type    Start    End  Width  t~exp~   \w     \q     \k     \f   Frames
#--------------------------------------------------------------------------
  1  \w    105.00 176.00   0.50    1.00    --  108.56  77.00 -90.00  142
  2  \w    121.00 175.00   0.50    1.00    --  108.56  45.00   0.00  108
  3  \w     91.00 178.00   0.50    1.00    --  108.56  61.00  60.00  174
  4  \w    101.00 127.00   0.50    1.00    --  108.56  45.00 120.00   52
  5  \w    129.00 155.00   0.50    1.00    --  108.56  45.00 120.00   52
  6  \w    -26.00  27.00   0.50    0.40    --  -46.87  19.00  30.00  106
  7  \w    -51.00 -16.00   0.50    1.00    --  -88.50  45.00-180.00   70
  8  \w    -51.00 -23.00   0.50    1.00    --  -88.50  45.00  60.00   56
  9  \w    -48.00 -16.00   0.50    1.00    --  -88.50  45.00 120.00   64
 10  \w     -6.00  25.00   0.50    0.40    --   46.87 -19.00 120.00   62
 11  \w     56.00  82.00   0.50    0.40    --   46.87-125.00   0.00   52
 12  \w    -13.00  78.00   0.50    0.40    --   46.87 -93.00-163.00  182
 13  \w    -26.00  41.00   0.50    0.40    --   46.87 -37.00-150.00  134
 14  \w    104.00 178.00   0.50    1.00    --  108.56  93.00 -51.00  148
 15  \w    136.00 178.00   0.50    1.00    --  108.56 125.00-120.00   84
 16  \w     96.00 122.00   0.50    1.00    --  108.56 125.00-120.00   52
 17  \w     36.00 100.00   0.50    1.00    --  108.56-125.00   0.00  128
 18  \w     70.00 105.00   0.50    1.00    --  108.56 -94.00  60.00   70
 19  \w     37.00 106.00   0.50    1.00    --  108.56-104.00  56.10  138
 20  \w     36.00 107.00   0.50    1.00    --  108.56-113.00  39.51  142
 21  \w     66.00  92.00   0.50    1.00    --  108.56 -94.00   0.00   52
 22  \w     48.00 100.00   0.50    1.00    --  108.56 -94.00 -60.00  104
 23  \w     36.00 105.00   0.50    1.00    --  108.56 -94.00-120.00  138
 24  \w     38.00  91.00   0.50    1.00    --  108.56 -94.00-150.00  106
 25  \w     36.00 106.00   0.50    1.00    --  108.56 -93.00-163.00  140
 26  \w     48.00  79.00   0.50    1.00    --  108.56 -94.00  90.00   62
 27  \w     62.00 105.00   0.50    1.00    --  108.56 -94.00 150.00   86
 28  \w    -78.00  26.00   0.50    0.40    --  -46.87  93.00 -51.00  208
 29  \w    -46.00 -17.00   0.50    1.00    --  -88.50 125.00-150.00   58
 30  \w    -81.00 -16.00   0.50    1.00    --  -88.50 125.00 -60.00  130
 31  \w    -80.00 -15.00   0.50    1.00    --  -88.50  93.00 -51.00  130
 32  \w    -78.00 -16.00   0.50    1.00    --  -88.50 125.00 150.00  124
 33  \w   -112.00 -69.00   0.50    1.00    --  -88.50 -65.00 -96.10   86
 34  \w   -106.00 -76.00   0.50    1.00    --  -88.50 -61.00-120.00   60
 35  \w   -154.00-118.00   0.50    1.00    --  -88.50 -65.00 -96.10   72
 36  \w   -155.00-115.00   0.50    1.00    --  -88.50 -61.00-120.00   80
 37  \w   -110.00 -84.00   0.50    1.00    --  -88.50 -93.00-163.00   52
 38  \w   -142.00-115.00   0.50    1.00    --  -88.50 -93.00-163.00   54
 39  \w   -119.00 -74.00   0.50    0.40    --  -46.87-125.00 -60.00   90
 40  \w   -120.00 -75.00   0.50    0.40    --  -46.87-125.00   0.00   90
;
_diffrn_measurement_device 'four-circle diffractometer'
_diffrn_orient_matrix_type 'CrysAlisPro convention (1999,Acta A55,543-557)'
_diffrn_orient_matrix_UB_11 -0.0248065000
_diffrn_orient_matrix_UB_12 -0.0358456000
_diffrn_orient_matrix_UB_13 -0.0411409000
_diffrn_orient_matrix_UB_21 0.0296168000
_diffrn_orient_matrix_UB_22 -0.0044491000
_diffrn_orient_matrix_UB_23 -0.0378109000
_diffrn_orient_matrix_UB_31 0.0008319000
_diffrn_orient_matrix_UB_32 -0.0137293000
_diffrn_orient_matrix_UB_33 0.1197994000
_diffrn_radiation_monochromator mirror
_diffrn_radiation_probe x-ray
_diffrn_radiation_type CuK\a
_diffrn_radiation_wavelength 1.54184
_diffrn_reflns_av_R_equivalents 0.0577
_diffrn_reflns_av_unetI/netI 0.0222
_diffrn_reflns_Laue_measured_fraction_full 1.000
_diffrn_reflns_Laue_measured_fraction_max 0.988
_diffrn_reflns_limit_h_max 57
_diffrn_reflns_limit_h_min -57
_diffrn_reflns_limit_k_max 58
_diffrn_reflns_limit_k_min -57
_diffrn_reflns_limit_l_max 14
_diffrn_reflns_limit_l_min -12
_diffrn_reflns_number 96776
_diffrn_reflns_point_group_measured_fraction_full 1.000
_diffrn_reflns_point_group_measured_fraction_max 0.988
_diffrn_reflns_theta_full 67.684
_diffrn_reflns_theta_max 77.383
_diffrn_reflns_theta_min 3.326
_diffrn_source_type 'PhotonJet (Cu) X-ray Source'
_exptl_absorpt_coefficient_mu 3.319
_exptl_crystal_colour 'clear light colourless'
_exptl_crystal_colour_lustre clear
_exptl_crystal_colour_modifier light
_exptl_crystal_colour_primary colourless
_exptl_crystal_density_diffrn 1.365
_exptl_crystal_description block
_exptl_crystal_F_000 9108
_exptl_crystal_size_max 0.08
_exptl_crystal_size_mid 0.07
_exptl_crystal_size_min 0.05
_refine_diff_density_max 0.385
_refine_diff_density_min -0.493
_refine_diff_density_rms 0.057
_refine_ls_extinction_method none
_refine_ls_goodness_of_fit_ref 1.036
_refine_ls_hydrogen_treatment mixed
_refine_ls_matrix_type full
_refine_ls_number_parameters 568
_refine_ls_number_reflns 9970
_refine_ls_number_restraints 0
_refine_ls_restrained_S_all 1.036
_refine_ls_R_factor_all 0.0408
_refine_ls_R_factor_gt 0.0391
_refine_ls_shift/su_max 0.003
_refine_ls_shift/su_mean 0.000
_refine_ls_structure_factor_coef Fsqd
_refine_ls_weighting_details 'w=1/[\s^2^(Fo^2^)+(0.0554P)^2^+33.5836P] where P=(Fo^2^+2Fc^2^)/3'
_refine_ls_weighting_scheme calc
_refine_ls_wR_factor_gt 0.1050
_refine_ls_wR_factor_ref 0.1062
_reflns_Friedel_coverage 0.000
_reflns_number_gt 9367
_reflns_number_total 9970
_reflns_threshold_expression 'I > 2\s(I)'
_cod_data_source_file d2dt00063f2.cif
_cod_data_source_block 20201123-hfp-yx-qc-1
_cod_original_cell_volume 21386.0(3)
_cod_original_sg_symbol_H-M 'R -3'
_cod_database_code 7709860
_shelx_shelxl_version_number 2018/3
_chemical_oxdiff_formula 'C774 H612 Cu18 N90 O108 P36 S72 '
_shelx_space_group_comment
;
The symmetry employed for this shelxl refinement is uniquely defined
by the following loop, which should always be used as a source of
symmetry information in preference to the above space-group names.
They are only intended as comments.
;
_shelx_estimated_absorpt_t_max 0.852
_shelx_estimated_absorpt_t_min 0.777
_reflns_odcompleteness_completeness 99.99
_reflns_odcompleteness_iscentric 1
_reflns_odcompleteness_theta 66.97
_olex2_refinement_description
;
1. Fixed Uiso
 At 1.2 times of:
  All C(H) groups, All C(H,H) groups, All N(H) groups
 At 1.5 times of:
  All C(H,H,H) groups, All O(H) groups
2.a Secondary CH2 refined with riding coordinates:
 C42(H42A,H42B), C39(H39A,H39B)
2.b Aromatic/amide H refined with riding coordinates:
 N4(H4A), N1(H1), C14(H14), C24(H24), C30(H30), C6(H6A), C8(H8), C12(H12),
 C36(H36), C2(H2A), C9(H9), C32(H32), C5(H5), C11(H11), C10(H10), C26(H26),
 C34(H34), C35(H35), C15(H15), C29(H29), C20(H20), C28(H28), C3(H3A), C33(H33),
 C18(H18), C23(H23), C16(H16), C27(H27), C4(H4B), C17(H17), C22(H22), C21(H21)
2.c Idealised Me refined as rotating group:
 C43(H43A,H43B,H43C)
2.d Idealised tetrahedral OH refined as rotating group:
 O4(H4C)
;
_smtbx_masks_void_probe_radius 1.2
_smtbx_masks_void_truncation_radius 1.2
_olex2_submission_special_instructions 'No special instructions were received'
_oxdiff_exptl_absorpt_empirical_details
;
Empirical correction (ABSPACK) includes:
- Absorption correction using spherical harmonics
- Frame scaling
;
_oxdiff_exptl_absorpt_empirical_full_max 1.873
_oxdiff_exptl_absorpt_empirical_full_min 0.529

loop_
_space_group_symop_operation_xyz
'x, y, z'
'-y, x-y, z'
'-x+y, -x, z'
'x+2/3, y+1/3, z+1/3'
'-y+2/3, x-y+1/3, z+1/3'
'-x+y+2/3, -x+1/3, z+1/3'
'x+1/3, y+2/3, z+2/3'
'-y+1/3, x-y+2/3, z+2/3'
'-x+y+1/3, -x+2/3, z+2/3'
'-x, -y, -z'
'y, -x+y, -z'
'x-y, x, -z'
'-x+2/3, -y+1/3, -z+1/3'
'y+2/3, -x+y+1/3, -z+1/3'
'x-y+2/3, x+1/3, -z+1/3'
'-x+1/3, -y+2/3, -z+2/3'
'y+1/3, -x+y+2/3, -z+2/3'
'x-y+1/3, x+2/3, -z+2/3'

loop_
_atom_site_label
_atom_site_type_symbol
_atom_site_fract_x
_atom_site_fract_y
_atom_site_fract_z
_atom_site_U_iso_or_equiv
_atom_site_adp_type
_atom_site_occupancy
_atom_site_site_symmetry_order
_atom_site_calc_flag
_atom_site_refinement_flags_posn
_atom_site_refinement_flags_adp
_atom_site_refinement_flags_occupancy
_atom_site_disorder_assembly
_atom_site_disorder_group
Cu1 Cu 0.21926(2) 0.03855(2) 0.74746(2) 0.03389(8) Uani 1 1 d . . . . .
P2 P 0.26363(2) 0.09252(2) 0.72781(4) 0.03260(10) Uani 1 1 d . . . . .
P1 P 0.22638(2) -0.00626(2) 0.78489(4) 0.03277(10) Uani 1 1 d . . . . .
S3 S 0.18805(2) 0.04744(2) 0.89357(4) 0.03918(11) Uani 1 1 d . . . . .
S1 S 0.18723(2) 0.02341(2) 0.57581(4) 0.04325(12) Uani 1 1 d . . . . .
S2 S 0.10208(2) 0.08457(2) 0.70338(9) 0.0920(3) Uani 1 1 d . . . . .
S4 S 0.04254(2) -0.06177(3) 0.95825(10) 0.0989(3) Uani 1 1 d . . . . .
N4 N 0.16662(4) 0.06724(4) 0.64815(14) 0.0400(3) Uani 1 1 d . . . . .
H4A H 0.168925 0.065524 0.720657 0.048 Uiso 1 1 calc R U . . .
C25 C 0.18805(5) -0.04634(4) 0.81249(16) 0.0368(4) Uani 1 1 d . . . . .
C37 C 0.15603(5) 0.00912(4) 0.93346(15) 0.0361(4) Uani 1 1 d . . . . .
N1 N 0.12833(4) -0.01263(4) 0.87482(13) 0.0418(4) Uani 1 1 d . . . . .
H1 H 0.123452 -0.010081 0.805671 0.050 Uiso 1 1 calc R U . . .
C19 C 0.24422(5) -0.01757(5) 0.66408(16) 0.0383(4) Uani 1 1 d . . . . .
C13 C 0.25286(4) 0.12510(4) 0.69599(16) 0.0372(4) Uani 1 1 d . . . . .
N6 N 0.16574(5) 0.06111(5) 0.46796(16) 0.0493(4) Uani 1 1 d . . . . .
C7 C 0.28931(5) 0.10962(5) 0.85670(16) 0.0372(4) Uani 1 1 d . . . . .
C40 C 0.17320(5) 0.05083(5) 0.56415(16) 0.0376(4) Uani 1 1 d . . . . .
C14 C 0.23774(5) 0.13367(5) 0.78274(19) 0.0476(5) Uani 1 1 d . . . . .
H14 H 0.233701 0.123072 0.853670 0.057 Uiso 1 1 calc R U . . .
C1 C 0.29234(4) 0.09649(4) 0.61283(16) 0.0373(4) Uani 1 1 d . . . . .
C31 C 0.25249(4) -0.00289(4) 0.90800(16) 0.0364(4) Uani 1 1 d . . . . .
N7 N 0.20004(5) 0.03986(5) 1.25570(14) 0.0478(4) Uani 1 1 d . . . . .
N5 N 0.15485(5) 0.08364(5) 0.48742(16) 0.0532(4) Uani 1 1 d . . . . .
O2 O 0.17191(4) 0.03819(5) 1.25849(14) 0.0607(4) Uani 1 1 d . . . . .
N3 N 0.15273(5) -0.00562(5) 1.03339(16) 0.0489(4) Uani 1 1 d . . . . .
C24 C 0.24111(6) -0.04895(5) 0.6523(2) 0.0541(5) Uani 1 1 d . . . . .
H24 H 0.230161 -0.065080 0.708786 0.065 Uiso 1 1 calc R U . . .
C30 C 0.18507(6) -0.06841(5) 0.89881(19) 0.0493(5) Uani 1 1 d . . . . .
H30 H 0.202545 -0.062223 0.950714 0.059 Uiso 1 1 calc R U . . .
C6 C 0.27855(5) 0.08556(5) 0.50399(17) 0.0454(4) Uani 1 1 d . . . . .
H6A H 0.255947 0.078185 0.491895 0.054 Uiso 1 1 calc R U . . .
C8 C 0.28084(6) 0.08908(6) 0.95235(18) 0.0475(4) Uani 1 1 d . . . . .
H8 H 0.262720 0.067323 0.949083 0.057 Uiso 1 1 calc R U . . .
C41 C 0.15573(5) 0.08690(5) 0.59801(18) 0.0435(4) Uani 1 1 d . . . . .
O1 O 0.22344(5) 0.06192(5) 1.30825(18) 0.0816(6) Uani 1 1 d . . . . .
C12 C 0.31621(5) 0.14235(5) 0.8643(2) 0.0498(5) Uani 1 1 d . . . . .
H12 H 0.321817 0.156717 0.801772 0.060 Uiso 1 1 calc R U . . .
C36 C 0.24288(6) 0.00288(6) 1.01466(18) 0.0492(5) Uani 1 1 d . . . . .
H36 H 0.223999 0.005223 1.020376 0.059 Uiso 1 1 calc R U . . .
N2 N 0.12373(5) -0.03593(5) 1.04260(16) 0.0589(5) Uani 1 1 d . . . . .
C38 C 0.10940(6) -0.03937(5) 0.94445(18) 0.0486(5) Uani 1 1 d . . . . .
C2 C 0.32611(5) 0.10695(6) 0.6291(2) 0.0489(5) Uani 1 1 d . . . . .
H2A H 0.335825 0.114377 0.700970 0.059 Uiso 1 1 calc R U . . .
C9 C 0.29926(7) 0.10079(7) 1.0532(2) 0.0598(6) Uani 1 1 d . . . . .
H9 H 0.293323 0.086896 1.117189 0.072 Uiso 1 1 calc R U . . .
C32 C 0.28101(6) -0.00557(7) 0.9010(2) 0.0539(5) Uani 1 1 d . . . . .
H32 H 0.288040 -0.009143 0.830240 0.065 Uiso 1 1 calc R U . . .
C5 C 0.29814(6) 0.08555(6) 0.4136(2) 0.0575(6) Uani 1 1 d . . . . .
H5 H 0.288775 0.078570 0.341031 0.069 Uiso 1 1 calc R U . . .
C11 C 0.33461(6) 0.15350(6) 0.9651(2) 0.0594(6) Uani 1 1 d . . . . .
H11 H 0.352796 0.175207 0.969122 0.071 Uiso 1 1 calc R U . . .
C42 C 0.14528(6) 0.10828(6) 0.6609(2) 0.0555(5) Uani 1 1 d . . . . .
H42A H 0.148503 0.126733 0.612081 0.067 Uiso 1 1 calc R U . . .
H42B H 0.159224 0.117637 0.728447 0.067 Uiso 1 1 calc R U . . .
C10 C 0.32622(6) 0.13280(7) 1.0586(2) 0.0593(6) Uani 1 1 d . . . . .
H10 H 0.338751 0.140422 1.125700 0.071 Uiso 1 1 calc R U . . .
C26 C 0.16146(6) -0.05616(5) 0.7375(2) 0.0548(5) Uani 1 1 d . . . . .
H26 H 0.162793 -0.041620 0.679700 0.066 Uiso 1 1 calc R U . . .
C34 C 0.28905(7) 0.00208(7) 1.1044(2) 0.0666(7) Uani 1 1 d . . . . .
H34 H 0.301154 0.003381 1.169965 0.080 Uiso 1 1 calc R U . . .
C35 C 0.26090(7) 0.00521(7) 1.1124(2) 0.0595(6) Uani 1 1 d . . . . .
H35 H 0.254049 0.008871 1.183363 0.071 Uiso 1 1 calc R U . . .
C15 C 0.22862(6) 0.15783(6) 0.7647(2) 0.0587(6) Uani 1 1 d . . . . .
H15 H 0.218912 0.163580 0.823926 0.070 Uiso 1 1 calc R U . . .
O3 O 0.20175(6) 0.01788(6) 1.19973(18) 0.0862(7) Uani 1 1 d . . . . .
C29 C 0.15634(6) -0.09961(6) 0.9087(2) 0.0580(6) Uani 1 1 d . . . . .
H29 H 0.154790 -0.114178 0.966746 0.070 Uiso 1 1 calc R U . . .
C20 C 0.26032(8) 0.00539(7) 0.5781(2) 0.0726(8) Uani 1 1 d . . . . .
H20 H 0.262706 0.026632 0.583696 0.087 Uiso 1 1 calc R U . . .
C28 C 0.13041(6) -0.10902(6) 0.8340(2) 0.0651(7) Uani 1 1 d . . . . .
H28 H 0.111149 -0.129905 0.840994 0.078 Uiso 1 1 calc R U . . .
C3 C 0.34533(6) 0.10634(7) 0.5385(3) 0.0667(7) Uani 1 1 d . . . . .
H3A H 0.367800 0.113062 0.550376 0.080 Uiso 1 1 calc R U . . .
C39 C 0.07613(7) -0.06802(6) 0.9132(2) 0.0674(7) Uani 1 1 d . . . . .
H39A H 0.073497 -0.088289 0.948504 0.081 Uiso 1 1 calc R U . . .
H39B H 0.075031 -0.071105 0.830676 0.081 Uiso 1 1 calc R U . . .
C33 C 0.29917(7) -0.00295(9) 0.9992(2) 0.0733(8) Uani 1 1 d . . . . .
H33 H 0.318432 -0.004628 0.993709 0.088 Uiso 1 1 calc R U . . .
C18 C 0.25823(6) 0.14115(6) 0.5910(2) 0.0559(5) Uani 1 1 d . . . . .
H18 H 0.268397 0.135952 0.531734 0.067 Uiso 1 1 calc R U . . .
C23 C 0.25406(7) -0.05653(6) 0.5577(2) 0.0658(7) Uani 1 1 d . . . . .
H23 H 0.251910 -0.077660 0.551416 0.079 Uiso 1 1 calc R U . . .
C16 C 0.23384(6) 0.17334(6) 0.6597(3) 0.0647(7) Uani 1 1 d . . . . .
H16 H 0.227450 0.189328 0.647480 0.078 Uiso 1 1 calc R U . . .
C27 C 0.13295(7) -0.08728(7) 0.7475(3) 0.0730(8) Uani 1 1 d . . . . .
H27 H 0.115385 -0.093643 0.695813 0.088 Uiso 1 1 calc R U . . .
C4 C 0.33152(7) 0.09590(7) 0.4315(2) 0.0676(7) Uani 1 1 d . . . . .
H4B H 0.344685 0.095823 0.371121 0.081 Uiso 1 1 calc R U . . .
C17 C 0.24849(8) 0.16504(7) 0.5736(3) 0.0701(7) Uani 1 1 d . . . . .
H17 H 0.252012 0.175445 0.502502 0.084 Uiso 1 1 calc R U . . .
C22 C 0.26993(8) -0.03347(7) 0.4736(2) 0.0680(7) Uani 1 1 d . . . . .
H22 H 0.278570 -0.038787 0.410033 0.082 Uiso 1 1 calc R U . . .
C21 C 0.27310(10) -0.00265(8) 0.4829(3) 0.0904(11) Uani 1 1 d . . . . .
H21 H 0.283868 0.013160 0.425328 0.108 Uiso 1 1 calc R U . . .
O4 O 0.10089(6) -0.01673(6) 0.66489(17) 0.0794(6) Uani 1 1 d . . . . .
H4C H 0.098452 -0.032141 0.623201 0.119 Uiso 1 1 calc R U . . .
C43 C 0.07547(12) -0.01003(12) 0.6453(4) 0.1148(14) Uani 1 1 d . . . . .
H43A H 0.080839 0.004332 0.579547 0.172 Uiso 1 1 calc R U . . .
H43B H 0.072790 0.000920 0.711223 0.172 Uiso 1 1 calc R U . . .
H43C H 0.054979 -0.030642 0.631380 0.172 Uiso 1 1 calc R U . . .
H6 H 0.1680(6) 0.0557(6) 0.397(2) 0.051(7) Uiso 1 1 d . . . . .
H3 H 0.1635(7) 0.0022(7) 1.090(3) 0.065(8) Uiso 1 1 d . . . . .
H2 H 0.1029(16) 0.0963(17) 0.812(6) 0.23(3) Uiso 1 1 d . . . . .
H4 H 0.0490(11) -0.0534(11) 1.054(4) 0.136(15) Uiso 1 1 d . . . . .

loop_
_atom_site_aniso_label
_atom_site_aniso_U_11
_atom_site_aniso_U_22
_atom_site_aniso_U_33
_atom_site_aniso_U_23
_atom_site_aniso_U_13
_atom_site_aniso_U_12
Cu1 0.03185(14) 0.02981(13) 0.04175(16) 0.00360(10) 0.00167(10) 0.01673(10)
P2 0.0285(2) 0.0307(2) 0.0355(2) 0.00323(16) 0.00111(16) 0.01244(17)
P1 0.0342(2) 0.0298(2) 0.0383(2) 0.00198(16) 0.00008(17) 0.01901(17)
S3 0.0371(2) 0.0331(2) 0.0427(2) -0.00089(17) 0.00714(17) 0.01411(18)
S1 0.0517(3) 0.0409(2) 0.0461(3) -0.00514(19) -0.0096(2) 0.0299(2)
S2 0.0617(4) 0.0872(5) 0.1224(7) -0.0265(5) 0.0212(4) 0.0338(4)
S4 0.0526(4) 0.0886(6) 0.1291(8) -0.0158(5) -0.0152(4) 0.0156(4)
N4 0.0438(8) 0.0432(8) 0.0381(8) -0.0007(6) -0.0028(6) 0.0257(7)
C25 0.0365(9) 0.0328(8) 0.0437(9) 0.0014(7) 0.0018(7) 0.0193(7)
C37 0.0374(9) 0.0351(9) 0.0352(9) -0.0034(7) 0.0017(7) 0.0177(7)
N1 0.0461(9) 0.0348(8) 0.0339(8) -0.0019(6) -0.0006(6) 0.0122(7)
C19 0.0404(9) 0.0356(9) 0.0425(9) -0.0006(7) 0.0007(7) 0.0215(8)
C13 0.0275(8) 0.0331(8) 0.0459(10) 0.0029(7) -0.0007(7) 0.0113(7)
N6 0.0662(12) 0.0628(11) 0.0397(9) 0.0008(8) -0.0022(8) 0.0478(10)
C7 0.0349(9) 0.0365(9) 0.0413(9) -0.0018(7) -0.0030(7) 0.0187(7)
C40 0.0354(9) 0.0380(9) 0.0402(9) 0.0000(7) -0.0023(7) 0.0190(8)
C14 0.0459(11) 0.0401(10) 0.0562(12) 0.0031(9) 0.0060(9) 0.0212(9)
C1 0.0329(8) 0.0327(8) 0.0441(10) 0.0054(7) 0.0052(7) 0.0148(7)
C31 0.0339(8) 0.0318(8) 0.0449(10) 0.0008(7) -0.0033(7) 0.0176(7)
N7 0.0584(11) 0.0515(10) 0.0353(8) -0.0020(7) -0.0053(7) 0.0288(9)
N5 0.0700(12) 0.0650(12) 0.0492(10) 0.0051(8) 0.0005(8) 0.0522(11)
O2 0.0641(10) 0.0811(12) 0.0499(9) -0.0128(8) -0.0106(7) 0.0460(9)
N3 0.0438(9) 0.0478(10) 0.0404(9) 0.0048(7) -0.0037(7) 0.0119(8)
C24 0.0695(15) 0.0384(10) 0.0563(12) 0.0003(9) 0.0108(11) 0.0285(10)
C30 0.0491(11) 0.0439(11) 0.0521(12) 0.0105(9) -0.0012(9) 0.0212(9)
C6 0.0408(10) 0.0476(11) 0.0425(10) 0.0035(8) 0.0057(8) 0.0182(9)
C8 0.0489(11) 0.0469(11) 0.0446(10) 0.0016(8) -0.0046(8) 0.0223(9)
C41 0.0447(10) 0.0452(10) 0.0481(11) 0.0007(8) -0.0009(8) 0.0281(9)
O1 0.0681(12) 0.0745(13) 0.0777(13) -0.0075(10) -0.0244(10) 0.0173(10)
C12 0.0452(11) 0.0399(10) 0.0557(12) -0.0025(9) -0.0025(9) 0.0146(9)
C36 0.0499(11) 0.0601(13) 0.0478(11) -0.0012(9) -0.0022(9) 0.0352(10)
N2 0.0564(11) 0.0470(10) 0.0494(10) 0.0126(8) 0.0018(8) 0.0080(9)
C38 0.0510(11) 0.0357(10) 0.0449(11) 0.0040(8) 0.0036(9) 0.0110(9)
C2 0.0351(10) 0.0497(11) 0.0586(12) -0.0018(9) 0.0013(8) 0.0188(9)
C9 0.0732(16) 0.0672(15) 0.0446(11) -0.0010(10) -0.0107(11) 0.0393(13)
C32 0.0439(11) 0.0730(15) 0.0543(12) -0.0069(11) -0.0044(9) 0.0363(11)
C5 0.0614(14) 0.0590(13) 0.0450(11) 0.0038(10) 0.0127(10) 0.0248(11)
C11 0.0471(12) 0.0501(12) 0.0720(15) -0.0209(11) -0.0117(11) 0.0175(10)
C42 0.0593(13) 0.0544(12) 0.0633(13) -0.0060(10) 0.0023(11) 0.0363(11)
C10 0.0611(14) 0.0718(16) 0.0551(13) -0.0236(12) -0.0204(11) 0.0410(13)
C26 0.0493(12) 0.0402(11) 0.0656(14) 0.0092(10) -0.0136(10) 0.0153(9)
C34 0.0599(14) 0.0828(18) 0.0586(14) -0.0033(12) -0.0218(12) 0.0367(14)
C35 0.0635(14) 0.0727(16) 0.0448(11) -0.0035(10) -0.0061(10) 0.0361(13)
C15 0.0493(12) 0.0462(12) 0.0844(17) -0.0038(11) 0.0053(11) 0.0268(10)
O3 0.1062(16) 0.1195(18) 0.0725(12) -0.0367(12) -0.0204(11) 0.0861(15)
C29 0.0627(14) 0.0430(11) 0.0630(14) 0.0172(10) 0.0102(11) 0.0224(11)
C20 0.106(2) 0.0501(13) 0.0729(16) 0.0154(12) 0.0402(15) 0.0473(15)
C28 0.0507(13) 0.0413(12) 0.0855(18) 0.0103(11) 0.0031(12) 0.0097(10)
C3 0.0388(11) 0.0725(16) 0.0853(18) -0.0003(14) 0.0142(11) 0.0253(11)
C39 0.0622(15) 0.0421(12) 0.0638(14) 0.0024(10) -0.0025(12) 0.0005(11)
C33 0.0547(14) 0.111(2) 0.0713(16) -0.0098(15) -0.0160(12) 0.0543(16)
C18 0.0657(14) 0.0603(13) 0.0528(12) 0.0151(10) 0.0094(10) 0.0399(12)
C23 0.0832(18) 0.0480(13) 0.0696(15) -0.0116(11) 0.0108(13) 0.0353(13)
C16 0.0559(14) 0.0518(13) 0.0963(19) 0.0071(13) -0.0045(13) 0.0343(11)
C27 0.0498(13) 0.0506(13) 0.096(2) 0.0085(13) -0.0214(13) 0.0084(11)
C4 0.0577(14) 0.0699(16) 0.0696(16) 0.0045(13) 0.0294(12) 0.0277(13)
C17 0.0835(19) 0.0685(16) 0.0720(16) 0.0235(13) 0.0013(14) 0.0482(15)
C22 0.0827(18) 0.0678(16) 0.0606(14) -0.0078(12) 0.0174(13) 0.0431(14)
C21 0.132(3) 0.0726(18) 0.0777(19) 0.0235(15) 0.057(2) 0.059(2)
O4 0.0935(15) 0.0859(14) 0.0589(11) -0.0295(10) -0.0255(10) 0.0448(12)
C43 0.125(3) 0.116(3) 0.126(3) -0.033(3) -0.030(3) 0.076(3)

loop_
_atom_type_symbol
_atom_type_description
_atom_type_scat_dispersion_real
_atom_type_scat_dispersion_imag
_atom_type_scat_source
C C 0.0181 0.0091 'International Tables Vol C Tables 4.2.6.8 and 6.1.1.4'
H H 0.0000 0.0000 'International Tables Vol C Tables 4.2.6.8 and 6.1.1.4'
Cu Cu -1.9646 0.5888 'International Tables Vol C Tables 4.2.6.8 and 6.1.1.4'
N N 0.0311 0.0180 'International Tables Vol C Tables 4.2.6.8 and 6.1.1.4'
O O 0.0492 0.0322 'International Tables Vol C Tables 4.2.6.8 and 6.1.1.4'
P P 0.2955 0.4335 'International Tables Vol C Tables 4.2.6.8 and 6.1.1.4'
S S 0.3331 0.5567 'International Tables Vol C Tables 4.2.6.8 and 6.1.1.4'

loop_
_geom_angle_atom_site_label_1
_geom_angle_atom_site_label_2
_geom_angle_atom_site_label_3
_geom_angle
_geom_angle_site_symmetry_1
_geom_angle_site_symmetry_3
_geom_angle_publ_flag
P2 Cu1 S3 99.820(18) . . ?
P2 Cu1 S1 108.554(19) . . ?
P1 Cu1 P2 122.781(19) . . ?
P1 Cu1 S3 112.829(19) . . ?
P1 Cu1 S1 104.126(18) . . ?
S1 Cu1 S3 108.169(19) . . ?
C13 P2 Cu1 116.37(6) . . ?
C7 P2 Cu1 114.58(6) . . ?
C7 P2 C13 101.21(8) . . ?
C1 P2 Cu1 112.79(6) . . ?
C1 P2 C13 104.33(8) . . ?
C1 P2 C7 106.25(9) . . ?
C25 P1 Cu1 116.17(6) . . ?
C19 P1 Cu1 113.37(6) . . ?
C19 P1 C25 101.04(8) . . ?
C31 P1 Cu1 117.25(6) . . ?
C31 P1 C25 102.06(8) . . ?
C31 P1 C19 104.95(8) . . ?
C37 S3 Cu1 107.46(6) . . ?
C40 S1 Cu1 105.21(7) . . ?
C42 S2 H2 102(3) . . ?
C39 S4 H4 104(2) . . ?
C40 N4 H4A 125.7 . . ?
C40 N4 C41 108.54(16) . . ?
C41 N4 H4A 125.7 . . ?
C30 C25 P1 123.84(15) . . ?
C26 C25 P1 117.85(15) . . ?
C26 C25 C30 118.14(18) . . ?
N1 C37 S3 129.65(14) . . ?
N3 C37 S3 126.28(15) . . ?
N3 C37 N1 104.05(16) . . ?
C37 N1 H1 126.0 . . ?
C37 N1 C38 107.99(16) . . ?
C38 N1 H1 126.0 . . ?
C24 C19 P1 123.05(16) . . ?
C20 C19 P1 119.20(15) . . ?
C20 C19 C24 117.69(19) . . ?
C14 C13 P2 117.53(15) . . ?
C18 C13 P2 124.34(16) . . ?
C18 C13 C14 118.12(19) . . ?
C40 N6 N5 112.71(17) . . ?
C40 N6 H6 127.1(16) . . ?
N5 N6 H6 120.2(16) . . ?
C8 C7 P2 117.78(15) . . ?
C8 C7 C12 118.74(19) . . ?
C12 C7 P2 123.46(15) . . ?
N4 C40 S1 129.27(14) . . ?
N6 C40 S1 126.82(15) . . ?
N6 C40 N4 103.91(16) . . ?
C13 C14 H14 119.6 . . ?
C15 C14 C13 120.8(2) . . ?
C15 C14 H14 119.6 . . ?
C6 C1 P2 117.07(14) . . ?
C2 C1 P2 124.21(16) . . ?
C2 C1 C6 118.49(18) . . ?
C36 C31 P1 117.35(14) . . ?
C32 C31 P1 124.07(16) . . ?
C32 C31 C36 118.57(18) . . ?
O1 N7 O2 119.6(2) . . ?
O1 N7 O3 123.8(2) . . ?
O3 N7 O2 116.58(19) . . ?
C41 N5 N6 104.40(16) . . ?
C37 N3 N2 113.34(18) . . ?
C37 N3 H3 128(2) . . ?
N2 N3 H3 118(2) . . ?
C19 C24 H24 119.6 . . ?
C23 C24 C19 120.8(2) . . ?
C23 C24 H24 119.6 . . ?
C25 C30 H30 119.6 . . ?
C25 C30 C29 120.8(2) . . ?
C29 C30 H30 119.6 . . ?
C1 C6 H6A 119.6 . . ?
C5 C6 C1 120.8(2) . . ?
C5 C6 H6A 119.6 . . ?
C7 C8 H8 119.8 . . ?
C7 C8 C9 120.4(2) . . ?
C9 C8 H8 119.8 . . ?
N4 C41 C42 125.13(19) . . ?
N5 C41 N4 110.44(17) . . ?
N5 C41 C42 124.40(19) . . ?
C7 C12 H12 119.9 . . ?
C11 C12 C7 120.1(2) . . ?
C11 C12 H12 119.9 . . ?
C31 C36 H36 119.5 . . ?
C35 C36 C31 121.1(2) . . ?
C35 C36 H36 119.5 . . ?
C38 N2 N3 103.52(17) . . ?
N1 C38 C39 124.5(2) . . ?
N2 C38 N1 111.09(18) . . ?
N2 C38 C39 124.3(2) . . ?
C1 C2 H2A 119.9 . . ?
C3 C2 C1 120.2(2) . . ?
C3 C2 H2A 119.9 . . ?
C8 C9 H9 119.9 . . ?
C10 C9 C8 120.2(2) . . ?
C10 C9 H9 119.9 . . ?
C31 C32 H32 119.9 . . ?
C31 C32 C33 120.2(2) . . ?
C33 C32 H32 119.9 . . ?
C6 C5 H5 120.1 . . ?
C4 C5 C6 119.8(2) . . ?
C4 C5 H5 120.1 . . ?
C12 C11 H11 119.7 . . ?
C10 C11 C12 120.5(2) . . ?
C10 C11 H11 119.7 . . ?
S2 C42 H42A 109.4 . . ?
S2 C42 H42B 109.4 . . ?
C41 C42 S2 111.12(17) . . ?
C41 C42 H42A 109.4 . . ?
C41 C42 H42B 109.4 . . ?
H42A C42 H42B 108.0 . . ?
C9 C10 H10 120.0 . . ?
C11 C10 C9 119.9(2) . . ?
C11 C10 H10 120.0 . . ?
C25 C26 H26 119.6 . . ?
C27 C26 C25 120.9(2) . . ?
C27 C26 H26 119.6 . . ?
C35 C34 H34 120.1 . . ?
C33 C34 H34 120.1 . . ?
C33 C34 C35 119.7(2) . . ?
C36 C35 H35 120.1 . . ?
C34 C35 C36 119.8(2) . . ?
C34 C35 H35 120.1 . . ?
C14 C15 H15 119.8 . . ?
C16 C15 C14 120.5(2) . . ?
C16 C15 H15 119.8 . . ?
C30 C29 H29 119.8 . . ?
C28 C29 C30 120.4(2) . . ?
C28 C29 H29 119.8 . . ?
C19 C20 H20 119.5 . . ?
C19 C20 C21 121.0(2) . . ?
C21 C20 H20 119.5 . . ?
C29 C28 H28 120.3 . . ?
C29 C28 C27 119.5(2) . . ?
C27 C28 H28 120.3 . . ?
C2 C3 H3A 119.7 . . ?
C4 C3 C2 120.7(2) . . ?
C4 C3 H3A 119.7 . . ?
S4 C39 H39A 109.2 . . ?
S4 C39 H39B 109.2 . . ?
C38 C39 S4 112.14(19) . . ?
C38 C39 H39A 109.2 . . ?
C38 C39 H39B 109.2 . . ?
H39A C39 H39B 107.9 . . ?
C32 C33 H33 119.6 . . ?
C34 C33 C32 120.7(2) . . ?
C34 C33 H33 119.6 . . ?
C13 C18 H18 119.8 . . ?
C13 C18 C17 120.4(2) . . ?
C17 C18 H18 119.8 . . ?
C24 C23 H23 119.7 . . ?
C22 C23 C24 120.7(2) . . ?
C22 C23 H23 119.7 . . ?
C15 C16 H16 120.3 . . ?
C17 C16 C15 119.4(2) . . ?
C17 C16 H16 120.3 . . ?
C26 C27 C28 120.3(2) . . ?
C26 C27 H27 119.9 . . ?
C28 C27 H27 119.9 . . ?
C5 C4 H4B 120.0 . . ?
C3 C4 C5 120.0(2) . . ?
C3 C4 H4B 120.0 . . ?
C18 C17 H17 119.6 . . ?
C16 C17 C18 120.9(2) . . ?
C16 C17 H17 119.6 . . ?
C23 C22 H22 120.2 . . ?
C21 C22 C23 119.7(2) . . ?
C21 C22 H22 120.2 . . ?
C20 C21 H21 119.9 . . ?
C22 C21 C20 120.3(3) . . ?
C22 C21 H21 119.9 . . ?
C43 O4 H4C 109.5 . . ?
O4 C43 H43A 109.5 . . ?
O4 C43 H43B 109.5 . . ?
O4 C43 H43C 109.5 . . ?
H43A C43 H43B 109.5 . . ?
H43A C43 H43C 109.5 . . ?
H43B C43 H43C 109.5 . . ?

loop_
_geom_bond_atom_site_label_1
_geom_bond_atom_site_label_2
_geom_bond_distance
_geom_bond_site_symmetry_2
_geom_bond_publ_flag
Cu1 P2 2.3073(5) . ?
Cu1 P1 2.2867(5) . ?
Cu1 S3 2.3912(5) . ?
Cu1 S1 2.3735(5) . ?
P2 C13 1.8377(19) . ?
P2 C7 1.8280(19) . ?
P2 C1 1.8257(19) . ?
P1 C25 1.8348(19) . ?
P1 C19 1.8315(19) . ?
P1 C31 1.8276(18) . ?
S3 C37 1.7032(19) . ?
S1 C40 1.6863(19) . ?
S2 C42 1.795(3) . ?
S2 H2 1.37(7) . ?
S4 C39 1.787(3) . ?
S4 H4 1.17(5) . ?
N4 H4A 0.8600 . ?
N4 C40 1.360(2) . ?
N4 C41 1.366(2) . ?
C25 C30 1.387(3) . ?
C25 C26 1.383(3) . ?
C37 N1 1.349(2) . ?
C37 N3 1.318(3) . ?
N1 H1 0.8600 . ?
N1 C38 1.364(3) . ?
C19 C24 1.386(3) . ?
C19 C20 1.373(3) . ?
C13 C14 1.391(3) . ?
C13 C18 1.386(3) . ?
N6 C40 1.327(3) . ?
N6 N5 1.378(2) . ?
N6 H6 0.88(3) . ?
C7 C8 1.386(3) . ?
C7 C12 1.395(3) . ?
C14 H14 0.9300 . ?
C14 C15 1.388(3) . ?
C1 C6 1.395(3) . ?
C1 C2 1.392(3) . ?
C31 C36 1.389(3) . ?
C31 C32 1.381(3) . ?
N7 O2 1.259(2) . ?
N7 O1 1.213(3) . ?
N7 O3 1.239(3) . ?
N5 C41 1.295(3) . ?
N3 N2 1.370(3) . ?
N3 H3 0.79(3) . ?
C24 H24 0.9300 . ?
C24 C23 1.378(3) . ?
C30 H30 0.9300 . ?
C30 C29 1.388(3) . ?
C6 H6A 0.9300 . ?
C6 C5 1.387(3) . ?
C8 H8 0.9300 . ?
C8 C9 1.390(3) . ?
C41 C42 1.487(3) . ?
C12 H12 0.9300 . ?
C12 C11 1.387(3) . ?
C36 H36 0.9300 . ?
C36 C35 1.381(3) . ?
N2 C38 1.290(3) . ?
C38 C39 1.482(3) . ?
C2 H2A 0.9300 . ?
C2 C3 1.387(3) . ?
C9 H9 0.9300 . ?
C9 C10 1.374(4) . ?
C32 H32 0.9300 . ?
C32 C33 1.387(3) . ?
C5 H5 0.9300 . ?
C5 C4 1.378(4) . ?
C11 H11 0.9300 . ?
C11 C10 1.370(4) . ?
C42 H42A 0.9700 . ?
C42 H42B 0.9700 . ?
C10 H10 0.9300 . ?
C26 H26 0.9300 . ?
C26 C27 1.382(3) . ?
C34 H34 0.9300 . ?
C34 C35 1.377(4) . ?
C34 C33 1.371(4) . ?
C35 H35 0.9300 . ?
C15 H15 0.9300 . ?
C15 C16 1.375(4) . ?
C29 H29 0.9300 . ?
C29 C28 1.361(4) . ?
C20 H20 0.9300 . ?
C20 C21 1.390(4) . ?
C28 H28 0.9300 . ?
C28 C27 1.384(4) . ?
C3 H3A 0.9300 . ?
C3 C4 1.372(4) . ?
C39 H39A 0.9700 . ?
C39 H39B 0.9700 . ?
C33 H33 0.9300 . ?
C18 H18 0.9300 . ?
C18 C17 1.395(3) . ?
C23 H23 0.9300 . ?
C23 C22 1.359(4) . ?
C16 H16 0.9300 . ?
C16 C17 1.366(4) . ?
C27 H27 0.9300 . ?
C4 H4B 0.9300 . ?
C17 H17 0.9300 . ?
C22 H22 0.9300 . ?
C22 C21 1.356(4) . ?
C21 H21 0.9300 . ?
O4 H4C 0.8200 . ?
O4 C43 1.370(4) . ?
C43 H43A 0.9600 . ?
C43 H43B 0.9600 . ?
C43 H43C 0.9600 . ?

loop_
_geom_torsion_atom_site_label_1
_geom_torsion_atom_site_label_2
_geom_torsion_atom_site_label_3
_geom_torsion_atom_site_label_4
_geom_torsion
_geom_torsion_site_symmetry_1
_geom_torsion_site_symmetry_2
_geom_torsion_site_symmetry_3
_geom_torsion_site_symmetry_4
_geom_torsion_publ_flag
Cu1 P2 C13 C14 70.05(16) . . . . ?
Cu1 P2 C13 C18 -108.69(18) . . . . ?
Cu1 P2 C7 C8 1.60(18) . . . . ?
Cu1 P2 C7 C12 -176.63(15) . . . . ?
Cu1 P2 C1 C6 54.84(16) . . . . ?
Cu1 P2 C1 C2 -119.52(16) . . . . ?
Cu1 P1 C25 C30 -137.25(16) . . . . ?
Cu1 P1 C25 C26 47.68(18) . . . . ?
Cu1 P1 C19 C24 -159.07(17) . . . . ?
Cu1 P1 C19 C20 18.2(2) . . . . ?
Cu1 P1 C31 C36 58.24(17) . . . . ?
Cu1 P1 C31 C32 -121.45(18) . . . . ?
Cu1 S3 C37 N1 -69.84(18) . . . . ?
Cu1 S3 C37 N3 111.98(18) . . . . ?
Cu1 S1 C40 N4 -28.39(19) . . . . ?
Cu1 S1 C40 N6 152.22(17) . . . . ?
P2 C13 C14 C15 -179.42(17) . . . . ?
P2 C13 C18 C17 178.4(2) . . . . ?
P2 C7 C8 C9 -179.46(18) . . . . ?
P2 C7 C12 C11 -179.79(17) . . . . ?
P2 C1 C6 C5 -175.59(18) . . . . ?
P2 C1 C2 C3 174.17(19) . . . . ?
P1 C25 C30 C29 -174.35(18) . . . . ?
P1 C25 C26 C27 174.4(2) . . . . ?
P1 C19 C24 C23 177.8(2) . . . . ?
P1 C19 C20 C21 -177.6(3) . . . . ?
P1 C31 C36 C35 178.92(19) . . . . ?
P1 C31 C32 C33 -179.5(2) . . . . ?
S3 C37 N1 C38 -177.54(16) . . . . ?
S3 C37 N3 N2 177.74(16) . . . . ?
N4 C41 C42 S2 -85.0(2) . . . . ?
C25 P1 C19 C24 -34.1(2) . . . . ?
C25 P1 C19 C20 143.2(2) . . . . ?
C25 P1 C31 C36 -69.88(17) . . . . ?
C25 P1 C31 C32 110.43(19) . . . . ?
C25 C30 C29 C28 -0.4(4) . . . . ?
C25 C26 C27 C28 0.8(5) . . . . ?
C37 N1 C38 N2 -0.8(3) . . . . ?
C37 N1 C38 C39 177.0(2) . . . . ?
C37 N3 N2 C38 0.3(3) . . . . ?
N1 C37 N3 N2 -0.8(2) . . . . ?
N1 C38 C39 S4 -92.2(3) . . . . ?
C19 P1 C25 C30 99.65(18) . . . . ?
C19 P1 C25 C26 -75.43(18) . . . . ?
C19 P1 C31 C36 -174.93(16) . . . . ?
C19 P1 C31 C32 5.4(2) . . . . ?
C19 C24 C23 C22 -0.5(4) . . . . ?
C19 C20 C21 C22 -0.2(6) . . . . ?
C13 P2 C7 C8 127.65(16) . . . . ?
C13 P2 C7 C12 -50.58(19) . . . . ?
C13 P2 C1 C6 -72.36(16) . . . . ?
C13 P2 C1 C2 113.28(18) . . . . ?
C13 C14 C15 C16 1.2(4) . . . . ?
C13 C18 C17 C16 0.7(4) . . . . ?
N6 N5 C41 N4 -0.2(2) . . . . ?
N6 N5 C41 C42 -178.4(2) . . . . ?
C7 P2 C13 C14 -54.80(17) . . . . ?
C7 P2 C13 C18 126.46(19) . . . . ?
C7 P2 C1 C6 -178.84(15) . . . . ?
C7 P2 C1 C2 6.81(19) . . . . ?
C7 C8 C9 C10 -0.5(4) . . . . ?
C7 C12 C11 C10 -1.3(4) . . . . ?
C40 N4 C41 N5 0.5(2) . . . . ?
C40 N4 C41 C42 178.7(2) . . . . ?
C40 N6 N5 C41 -0.1(3) . . . . ?
C14 C13 C18 C17 -0.3(4) . . . . ?
C14 C15 C16 C17 -0.8(4) . . . . ?
C1 P2 C13 C14 -165.00(15) . . . . ?
C1 P2 C13 C18 16.3(2) . . . . ?
C1 P2 C7 C8 -123.64(16) . . . . ?
C1 P2 C7 C12 58.12(19) . . . . ?
C1 C6 C5 C4 1.1(4) . . . . ?
C1 C2 C3 C4 0.9(4) . . . . ?
C31 P1 C25 C30 -8.44(19) . . . . ?
C31 P1 C25 C26 176.48(17) . . . . ?
C31 P1 C19 C24 71.8(2) . . . . ?
C31 P1 C19 C20 -111.0(2) . . . . ?
C31 C36 C35 C34 0.6(4) . . . . ?
C31 C32 C33 C34 0.5(5) . . . . ?
N5 N6 C40 S1 179.91(16) . . . . ?
N5 N6 C40 N4 0.4(2) . . . . ?
N5 C41 C42 S2 92.9(3) . . . . ?
N3 C37 N1 C38 0.9(2) . . . . ?
N3 N2 C38 N1 0.3(3) . . . . ?
N3 N2 C38 C39 -177.5(2) . . . . ?
C24 C19 C20 C21 -0.2(5) . . . . ?
C24 C23 C22 C21 0.1(5) . . . . ?
C30 C25 C26 C27 -0.9(4) . . . . ?
C30 C29 C28 C27 0.3(4) . . . . ?
C6 C1 C2 C3 -0.1(3) . . . . ?
C6 C5 C4 C3 -0.3(4) . . . . ?
C8 C7 C12 C11 2.0(3) . . . . ?
C8 C9 C10 C11 1.2(4) . . . . ?
C41 N4 C40 S1 180.00(16) . . . . ?
C41 N4 C40 N6 -0.5(2) . . . . ?
C12 C7 C8 C9 -1.1(3) . . . . ?
C12 C11 C10 C9 -0.4(4) . . . . ?
C36 C31 C32 C33 0.8(4) . . . . ?
N2 C38 C39 S4 85.3(3) . . . . ?
C2 C1 C6 C5 -0.9(3) . . . . ?
C2 C3 C4 C5 -0.7(4) . . . . ?
C32 C31 C36 C35 -1.4(3) . . . . ?
C26 C25 C30 C29 0.7(3) . . . . ?
C35 C34 C33 C32 -1.2(5) . . . . ?
C15 C16 C17 C18 -0.1(4) . . . . ?
C29 C28 C27 C26 -0.5(5) . . . . ?
C20 C19 C24 C23 0.6(4) . . . . ?
C33 C34 C35 C36 0.7(4) . . . . ?
C18 C13 C14 C15 -0.6(3) . . . . ?
C23 C22 C21 C20 0.3(6) . . . . ?

loop_
_smtbx_masks_void_nr
_smtbx_masks_void_average_x
_smtbx_masks_void_average_y
_smtbx_masks_void_average_z
_smtbx_masks_void_volume
_smtbx_masks_void_count_electrons
_smtbx_masks_void_content
1 0.000 0.000 -0.828 278.8 66.2 ?
2 0.333 0.667 -0.501 278.8 66.2 ?
3 0.667 0.333 -0.834 278.8 66.2 ?
